data_7226237
loop_
_publ_author_name
'Beard, Lindsey E.'
'Ojala, Charles R.'
'Kassekert, Kara J.'
'Ojala, William H.'

_publ_section_title
;
 Molecular packing preferences in &#x201C;bridge-flipped&#x201D; isomeric
 aryl-2-pyridylhydrazones and 2-pyridinecarboxaldehyde arylhydrazones
;
_journal_issue 37
_journal_name_full CrystEngComm
_journal_page_first 7036
_journal_paper_doi 10.1039/C6CE01519K
_journal_volume 18
_journal_year 2016
_chemical_formula_sum 'C12 H10 Cl N3'
_chemical_formula_weight 231.68
_chemical_melting_point 472.5(15)
_chemical_name_systematic '4-chlorobenzaldehyde 2-(2-pyridinyl)hydrazone'
_space_group_crystal_system monoclinic
_space_group_IT_number 14
_space_group_name_Hall '-P 2yn'
_space_group_name_H-M_alt 'P 1 21/n 1'
_symmetry_space_group_name_Hall '-P 2yn'
_symmetry_space_group_name_H-M 'P 1 21/n 1'
_atom_sites_solution_hydrogens mixed
_audit_creation_method SHELXL-2014/7
_audit_update_record
;
2016-07-07 deposited with the CCDC.
2016-08-12 downloaded from the CCDC.
;
_cell_angle_alpha 90
_cell_angle_beta 90.842(2)
_cell_angle_gamma 90
_cell_formula_units_Z 4
_cell_length_a 6.4948(13)
_cell_length_b 8.2220(16)
_cell_length_c 20.348(4)
_cell_measurement_reflns_used 2977
_cell_measurement_temperature 173(2)
_cell_measurement_theta_max 27.37
_cell_measurement_theta_min 2.67
_cell_volume 1086.5(4)
_computing_cell_refinement 'Bruker SAINT'
_computing_data_collection 'Bruker APEX2'
_computing_data_reduction 'Bruker SAINT'
_computing_molecular_graphics 'PLATON (Spek, 2009) Mercury (Macrae et al., 2008)'
_computing_publication_material 'Bruker SHELXTL'
_computing_structure_refinement 'SHELXL-2014/7 (Sheldrick, 2014)'
_computing_structure_solution 'SHELXS-97 (Sheldrick, 2008'
_diffrn_ambient_temperature 173(2)
_diffrn_measured_fraction_theta_full 1.000
_diffrn_measured_fraction_theta_max 0.998
_diffrn_measurement_device_type 'Bruker APEX-II CCD'
_diffrn_measurement_method '\f and \s scans'
_diffrn_radiation_type MoK\a
_diffrn_radiation_wavelength 0.71073
_diffrn_reflns_av_R_equivalents 0.0347
_diffrn_reflns_av_unetI/netI 0.0262
_diffrn_reflns_Laue_measured_fraction_full 1.000
_diffrn_reflns_Laue_measured_fraction_max 0.998
_diffrn_reflns_limit_h_max 8
_diffrn_reflns_limit_h_min -8
_diffrn_reflns_limit_k_max 10
_diffrn_reflns_limit_k_min -10
_diffrn_reflns_limit_l_max 26
_diffrn_reflns_limit_l_min -26
_diffrn_reflns_number 12258
_diffrn_reflns_point_group_measured_fraction_full 1.000
_diffrn_reflns_point_group_measured_fraction_max 0.998
_diffrn_reflns_theta_full 25.242
_diffrn_reflns_theta_max 27.467
_diffrn_reflns_theta_min 2.002
_diffrn_source 'sealed tube'
_exptl_absorpt_coefficient_mu 0.324
_exptl_absorpt_correction_type multi-scan
_exptl_absorpt_process_details 'SADABS 2012/1 (Sheldrick, 2012)'
_exptl_crystal_colour yellow
_exptl_crystal_density_diffrn 1.416
_exptl_crystal_description needle
_exptl_crystal_F_000 480
_exptl_crystal_recrystallization_method 'Re-crystallisation from solvent: ethanol'
_exptl_crystal_size_max 0.350
_exptl_crystal_size_mid 0.090
_exptl_crystal_size_min 0.070
_exptl_transmission_factor_max 0.9281
_exptl_transmission_factor_min 0.7645
_refine_diff_density_max 0.275
_refine_diff_density_min -0.273
_refine_diff_density_rms 0.046
_refine_ls_extinction_method none
_refine_ls_goodness_of_fit_ref 1.041
_refine_ls_hydrogen_treatment mixed
_refine_ls_matrix_type full
_refine_ls_number_parameters 148
_refine_ls_number_reflns 2488
_refine_ls_number_restraints 1
_refine_ls_restrained_S_all 1.041
_refine_ls_R_factor_all 0.0513
_refine_ls_R_factor_gt 0.0382
_refine_ls_shift/su_max 0.000
_refine_ls_shift/su_mean 0.000
_refine_ls_structure_factor_coef Fsqd
_refine_ls_weighting_details 'w=1/[\s^2^(Fo^2^)+(0.0449P)^2^+0.4198P] where P=(Fo^2^+2Fc^2^)/3'
_refine_ls_weighting_scheme calc
_refine_ls_wR_factor_gt 0.0942
_refine_ls_wR_factor_ref 0.1026
_reflns_Friedel_coverage 0.000
_reflns_number_gt 1938
_reflns_number_total 2488
_reflns_threshold_expression 'I > 2\s(I)'
_cod_data_source_file c6ce01519k2.cif
_cod_data_source_block 15278a1NNC
_cod_depositor_comments
;
The following automatic conversions were performed:

'_chemical_melting_point' value '471-474 K' was changed to
'472.5(15)' - the average value was taken and precision was
estimated.

Automatic conversion script
Id: cif_fix_values 4268 2015-11-12 08:31:59Z antanas 

 Adding full bibliography for 7226237--7226244.cif.
;
_cod_database_code 7226237
_shelx_shelxl_version_number 2014/7
_shelx_space_group_comment
;
The symmetry employed for this shelxl refinement is uniquely defined
by the following loop, which should always be used as a source of
symmetry information in preference to the above space-group names.
They are only intended as comments.
;
_shelx_estimated_absorpt_t_min 0.895
_shelx_estimated_absorpt_t_max 0.978

loop_
_space_group_symop_operation_xyz
'x, y, z'
'-x+1/2, y+1/2, -z+1/2'
'-x, -y, -z'
'x-1/2, -y-1/2, z-1/2'

loop_
_atom_site_label
_atom_site_type_symbol
_atom_site_fract_x
_atom_site_fract_y
_atom_site_fract_z
_atom_site_U_iso_or_equiv
_atom_site_adp_type
_atom_site_occupancy
_atom_site_site_symmetry_order
_atom_site_calc_flag
_atom_site_refinement_flags_posn
_atom_site_refinement_flags_adp
C1 C -0.0330(2) -0.00020(19) 0.39424(8) 0.0274(3) Uani 1 1 d . .
H1 H -0.1297 -0.0856 0.3878 0.033 Uiso 1 1 calc R U
C2 C 0.1553(2) 0.00197(18) 0.35593(7) 0.0252(3) Uani 1 1 d . .
C3 C 0.1795(3) -0.1097(2) 0.30529(8) 0.0329(4) Uani 1 1 d . .
H3 H 0.0756 -0.1889 0.2974 0.039 Uiso 1 1 calc R U
C4 C 0.3517(3) -0.1076(2) 0.26628(8) 0.0360(4) Uani 1 1 d . .
H4 H 0.3665 -0.1842 0.2317 0.043 Uiso 1 1 calc R U
C5 C 0.5013(2) 0.0073(2) 0.27836(8) 0.0302(4) Uani 1 1 d . .
C6 C 0.4860(2) 0.1162(2) 0.32956(8) 0.0295(4) Uani 1 1 d . .
H6 H 0.5928 0.1927 0.3380 0.035 Uiso 1 1 calc R U
C7 C 0.3136(2) 0.11294(19) 0.36851(8) 0.0269(3) Uani 1 1 d . .
H7 H 0.3027 0.1869 0.4042 0.032 Uiso 1 1 calc R U
C8 C -0.2966(2) 0.21831(18) 0.51417(7) 0.0271(3) Uani 1 1 d . .
C9 C -0.5362(3) 0.3227(2) 0.58322(9) 0.0381(4) Uani 1 1 d . .
H9 H -0.6698 0.3177 0.6015 0.046 Uiso 1 1 calc R U
C10 C -0.4085(3) 0.4469(2) 0.60329(9) 0.0426(5) Uani 1 1 d . .
H10 H -0.4526 0.5258 0.6342 0.051 Uiso 1 1 calc R U
C11 C -0.2134(3) 0.4529(2) 0.57690(9) 0.0389(4) Uani 1 1 d . .
H11 H -0.1199 0.5359 0.5901 0.047 Uiso 1 1 calc R U
C12 C -0.1555(3) 0.3393(2) 0.53186(8) 0.0322(4) Uani 1 1 d . .
H12 H -0.0226 0.3425 0.5130 0.039 Uiso 1 1 calc R U
Cl1 Cl 0.71481(7) 0.01691(6) 0.22783(2) 0.04616(16) Uani 1 1 d . .
H2N H -0.328(3) 0.0125(18) 0.4638(11) 0.055 Uiso 1 1 d D U
N1 N -0.06972(19) 0.11041(16) 0.43612(6) 0.0279(3) Uani 1 1 d . .
N2 N -0.2501(2) 0.10037(17) 0.46898(7) 0.0295(3) Uani 1 1 d D .
N3 N -0.4847(2) 0.20813(16) 0.53958(7) 0.0311(3) Uani 1 1 d . .

loop_
_atom_site_aniso_label
_atom_site_aniso_U_11
_atom_site_aniso_U_22
_atom_site_aniso_U_33
_atom_site_aniso_U_23
_atom_site_aniso_U_13
_atom_site_aniso_U_12
C1 0.0247(7) 0.0262(8) 0.0314(8) 0.0001(6) 0.0026(6) -0.0031(6)
C2 0.0241(7) 0.0246(8) 0.0271(8) 0.0018(6) 0.0022(6) 0.0011(6)
C3 0.0301(8) 0.0316(9) 0.0369(9) -0.0071(7) 0.0014(7) -0.0016(7)
C4 0.0356(9) 0.0389(10) 0.0334(9) -0.0084(7) 0.0041(7) 0.0051(8)
C5 0.0247(8) 0.0363(9) 0.0297(8) 0.0059(7) 0.0067(6) 0.0067(6)
C6 0.0251(8) 0.0288(8) 0.0346(8) 0.0049(7) 0.0031(6) -0.0001(6)
C7 0.0285(8) 0.0250(8) 0.0273(8) -0.0002(6) 0.0026(6) 0.0006(6)
C8 0.0307(8) 0.0247(8) 0.0261(7) 0.0028(6) 0.0044(6) -0.0007(6)
C9 0.0360(9) 0.0322(9) 0.0466(10) -0.0029(8) 0.0179(8) -0.0038(7)
C10 0.0513(11) 0.0289(9) 0.0482(11) -0.0103(8) 0.0237(9) -0.0089(8)
C11 0.0447(10) 0.0298(9) 0.0426(10) -0.0047(8) 0.0127(8) -0.0122(8)
C12 0.0331(8) 0.0296(8) 0.0343(9) 0.0003(7) 0.0109(7) -0.0050(7)
Cl1 0.0346(2) 0.0602(3) 0.0442(3) 0.0048(2) 0.01774(19) 0.0085(2)
N1 0.0247(6) 0.0306(7) 0.0285(7) 0.0005(5) 0.0054(5) -0.0023(5)
N2 0.0263(7) 0.0300(7) 0.0322(7) -0.0032(6) 0.0067(5) -0.0055(5)
N3 0.0308(7) 0.0273(7) 0.0353(7) -0.0012(6) 0.0062(6) -0.0031(6)

loop_
_atom_type_symbol
_atom_type_description
_atom_type_scat_dispersion_real
_atom_type_scat_dispersion_imag
_atom_type_scat_source
C C 0.0033 0.0016 'International Tables Vol C Tables 4.2.6.8 and 6.1.1.4'
H H 0.0000 0.0000 'International Tables Vol C Tables 4.2.6.8 and 6.1.1.4'
N N 0.0061 0.0033 'International Tables Vol C Tables 4.2.6.8 and 6.1.1.4'
Cl Cl 0.1484 0.1585 'International Tables Vol C Tables 4.2.6.8 and 6.1.1.4'

loop_
_geom_angle_atom_site_label_1
_geom_angle_atom_site_label_2
_geom_angle_atom_site_label_3
_geom_angle
N1 C1 C2 121.05(14)
N1 C1 H1 119.5
C2 C1 H1 119.5
C3 C2 C7 118.47(14)
C3 C2 C1 119.47(14)
C7 C2 C1 122.05(14)
C4 C3 C2 121.26(15)
C4 C3 H3 119.4
C2 C3 H3 119.4
C5 C4 C3 118.80(15)
C5 C4 H4 120.6
C3 C4 H4 120.6
C4 C5 C6 121.54(15)
C4 C5 Cl1 119.52(13)
C6 C5 Cl1 118.94(13)
C5 C6 C7 119.26(15)
C5 C6 H6 120.4
C7 C6 H6 120.4
C6 C7 C2 120.57(14)
C6 C7 H7 119.7
C2 C7 H7 119.7
N3 C8 N2 115.25(13)
N3 C8 C12 123.03(14)
N2 C8 C12 121.72(14)
N3 C9 C10 124.34(16)
N3 C9 H9 117.8
C10 C9 H9 117.8
C9 C10 C11 117.58(16)
C9 C10 H10 121.2
C11 C10 H10 121.2
C12 C11 C10 119.90(16)
C12 C11 H11 120.0
C10 C11 H11 120.0
C11 C12 C8 118.34(15)
C11 C12 H12 120.8
C8 C12 H12 120.8
C1 N1 N2 117.22(13)
N1 N2 C8 119.09(13)
N1 N2 H2N 119.1(15)
C8 N2 H2N 121.5(16)
C8 N3 C9 116.80(14)

loop_
_geom_bond_atom_site_label_1
_geom_bond_atom_site_label_2
_geom_bond_distance
C1 N1 1.271(2)
C1 C2 1.460(2)
C1 H1 0.95
C2 C3 1.391(2)
C2 C7 1.395(2)
C3 C4 1.381(2)
C3 H3 0.95
C4 C5 1.375(2)
C4 H4 0.95
C5 C6 1.379(2)
C5 Cl1 1.7403(16)
C6 C7 1.382(2)
C6 H6 0.95
C7 H7 0.95
C8 N3 1.336(2)
C8 N2 1.373(2)
C8 C12 1.396(2)
C9 N3 1.340(2)
C9 C10 1.374(2)
C9 H9 0.95
C10 C11 1.385(2)
C10 H10 0.95
C11 C12 1.365(2)
C11 H11 0.95
C12 H12 0.95
N1 N2 1.3598(17)
N2 H2N 0.888(9)

loop_
_geom_hbond_atom_site_label_D
_geom_hbond_atom_site_label_H
_geom_hbond_atom_site_label_A
_geom_hbond_distance_DH
_geom_hbond_distance_HA
_geom_hbond_distance_DA
_geom_hbond_angle_DHA
_geom_hbond_site_symmetry_A
N2 H2N N3 0.888(9) 2.184(10) 3.0697(19) 175(2) 3_456

loop_
_geom_torsion_atom_site_label_1
_geom_torsion_atom_site_label_2
_geom_torsion_atom_site_label_3
_geom_torsion_atom_site_label_4
_geom_torsion
N1 C1 C2 C3 -172.53(15)
N1 C1 C2 C7 7.6(2)
C2 C1 N1 N2 179.08(13)
C1 N1 N2 C8 -179.35(14)
N3 C8 N2 N1 173.86(13)
C12 C8 N2 N1 -6.2(2)
